data_2016279
loop_
_publ_author_name
'Xue-Qin Cao'
'Zhan-Xiong Li'
'Guo-Qiang Chen'
'De-Chun Zhang'

_publ_section_title
;
 (5<i>Z</i>)-4-Amino-2-(4-hydroxyphenyl)-1<i>H</i>-imidazol-5(2<i>H</i>)-one
 oxime 3-oxide
;
_journal_coeditor_code SF3047
_journal_issue 11
_journal_name_full 'Acta Crystallographica Section C'
_journal_page_first o671
_journal_page_last o672
_journal_paper_doi 10.1107/S0108270107040978
_journal_volume 63
_journal_year 2007
_chemical_formula_iupac 'C9 H10 N4 O3'
_chemical_formula_moiety 'C9 H10 N4 O3'
_chemical_formula_sum 'C9 H10 N4 O3'
_chemical_formula_weight 222.21
_chemical_name_systematic
;
(4Z)-4-Amino-2-(4-hydroxyphenyl)-1H-imidazol-5(2H)-one oxime 3-oxide
;
_space_group_IT_number 2
_symmetry_cell_setting triclinic
_symmetry_space_group_name_Hall '-P 1'
_symmetry_space_group_name_H-M 'P -1'
_atom_sites_solution_hydrogens geom
_atom_sites_solution_primary direct
_atom_sites_solution_secondary difmap
_audit_creation_method SHELXL97
_cell_angle_alpha 85.036(18)
_cell_angle_beta 75.039(15)
_cell_angle_gamma 66.596(11)
_cell_formula_units_Z 2
_cell_length_a 6.6739(11)
_cell_length_b 7.5697(16)
_cell_length_c 10.899(2)
_cell_measurement_reflns_used 1606
_cell_measurement_temperature 193(2)
_cell_measurement_theta_max 25.3
_cell_measurement_theta_min 3.4
_cell_volume 488.10(17)
_computing_cell_refinement CrystalClear
_computing_data_collection 'CrystalClear (Rigaku/MSC, 1999)'
_computing_data_reduction 'CrystalStructure (Rigaku/MSC, 2003)'
_computing_molecular_graphics
;
ORTEP-3 for Windows (Farrugia, 1997) and XP (Siemens, 1990)
;
_computing_publication_material SHELXL97
_computing_structure_refinement 'SHELXL97 (Sheldrick, 1997)'
_computing_structure_solution 'SHELXS97 (Sheldrick, 1997)'
_diffrn_ambient_temperature 193(2)
_diffrn_detector_area_resol_mean 7.31
_diffrn_measured_fraction_theta_full 0.993
_diffrn_measured_fraction_theta_max 0.993
_diffrn_measurement_device_type 'Rigaku Mercury'
_diffrn_measurement_method \w
_diffrn_radiation_monochromator graphite
_diffrn_radiation_source 'fine-focus sealed tube'
_diffrn_radiation_type MoK\a
_diffrn_radiation_wavelength 0.71070
_diffrn_reflns_av_R_equivalents 0.0245
_diffrn_reflns_av_sigmaI/netI 0.0333
_diffrn_reflns_limit_h_max 6
_diffrn_reflns_limit_h_min -8
_diffrn_reflns_limit_k_max 9
_diffrn_reflns_limit_k_min -9
_diffrn_reflns_limit_l_max 13
_diffrn_reflns_limit_l_min -12
_diffrn_reflns_number 4751
_diffrn_reflns_theta_full 25.35
_diffrn_reflns_theta_max 25.35
_diffrn_reflns_theta_min 3.43
_exptl_absorpt_coefficient_mu 0.117
_exptl_absorpt_correction_T_max 0.981
_exptl_absorpt_correction_T_min 0.927
_exptl_absorpt_correction_type multi-scan
_exptl_absorpt_process_details '(Jacobson, 1998)'
_exptl_crystal_colour colourless
_exptl_crystal_density_diffrn 1.512
_exptl_crystal_density_method 'not measured'
_exptl_crystal_description block
_exptl_crystal_F_000 232
_exptl_crystal_size_max 0.55
_exptl_crystal_size_mid 0.18
_exptl_crystal_size_min 0.16
_refine_diff_density_max 0.205
_refine_diff_density_min -0.213
_refine_ls_extinction_method none
_refine_ls_goodness_of_fit_ref 1.086
_refine_ls_hydrogen_treatment constr
_refine_ls_matrix_type full
_refine_ls_number_parameters 148
_refine_ls_number_reflns 1768
_refine_ls_number_restraints 0
_refine_ls_restrained_S_all 1.086
_refine_ls_R_factor_all 0.0583
_refine_ls_R_factor_gt 0.0456
_refine_ls_shift/su_max 0.000
_refine_ls_shift/su_mean 0.000
_refine_ls_structure_factor_coef Fsqd
_refine_ls_weighting_details 'calc w = 1/[\s^2^(Fo^2^)+(0.0441P)^2^+0.2338P] where P=(Fo^2^+2Fc^2^)/3'
_refine_ls_weighting_scheme calc
_refine_ls_wR_factor_gt 0.0996
_refine_ls_wR_factor_ref 0.1076
_reflns_number_gt 1469
_reflns_number_total 1768
_reflns_threshold_expression I>2\s(I)
_cod_data_source_file sf3047.cif
_cod_data_source_block I
_cod_original_cell_volume 488.09(17)
_cod_database_code 2016279
_cod_database_fobs_code 2016279

loop_
_symmetry_equiv_pos_as_xyz
'x, y, z'
'-x, -y, -z'

loop_
_atom_site_type_symbol
_atom_site_label
_atom_site_fract_x
_atom_site_fract_y
_atom_site_fract_z
_atom_site_U_iso_or_equiv
_atom_site_adp_type
_atom_site_calc_flag
_atom_site_refinement_flags
_atom_site_occupancy
O O1 0.2456(2) 0.46350(18) 0.13373(12) 0.0266(3) Uani d . 1
O O2 0.8072(2) -0.33332(19) 0.14069(14) 0.0326(4) Uani d . 1
H H2 0.9371 -0.4168 0.1378 0.049 Uiso calc R 1
O O3 -0.3049(3) 0.3475(2) 0.70012(13) 0.0383(4) Uani d . 1
H H3 -0.2531 0.3994 0.7423 0.057 Uiso calc R 1
N N1 0.4195(3) -0.0379(2) 0.18426(16) 0.0287(4) Uani d . 1
H H1A 0.4051 -0.1475 0.2065 0.034 Uiso calc R 1
N N2 0.3539(2) 0.2737(2) 0.14515(14) 0.0221(4) Uani d . 1
N N3 0.7165(3) 0.2593(2) 0.05181(16) 0.0278(4) Uani d . 1
H H3A 0.6692 0.3846 0.0414 0.033 Uiso calc R 1
H H3B 0.8608 0.1865 0.0269 0.033 Uiso calc R 1
N N4 0.8202(3) -0.1529(2) 0.10520(15) 0.0253(4) Uani d . 1
C C1 0.2318(3) 0.1486(3) 0.19970(18) 0.0234(4) Uani d . 1
H H1B 0.1304 0.1521 0.1453 0.028 Uiso calc R 1
C C2 0.5708(3) 0.1805(3) 0.10475(17) 0.0216(4) Uani d . 1
C C3 0.6191(3) -0.0226(3) 0.13160(17) 0.0218(4) Uani d . 1
C C4 0.0956(3) 0.2036(3) 0.33409(18) 0.0225(4) Uani d . 1
C C5 0.1896(3) 0.2197(3) 0.4294(2) 0.0329(5) Uani d . 1
H H5 0.3453 0.1963 0.4102 0.039 Uiso calc R 1
C C6 0.0600(4) 0.2696(3) 0.5526(2) 0.0355(5) Uani d . 1
H H6 0.1257 0.2825 0.6172 0.043 Uiso calc R 1
C C7 -0.1651(3) 0.3004(3) 0.58040(18) 0.0288(5) Uani d . 1
C C8 -0.2589(4) 0.2828(4) 0.4868(2) 0.0419(6) Uani d . 1
H H8 -0.4137 0.3028 0.5065 0.050 Uiso calc R 1
C C9 -0.1298(3) 0.2362(3) 0.3638(2) 0.0364(5) Uani d . 1
H H9 -0.1971 0.2265 0.2991 0.044 Uiso calc R 1

loop_
_atom_site_aniso_label
_atom_site_aniso_U_11
_atom_site_aniso_U_22
_atom_site_aniso_U_33
_atom_site_aniso_U_12
_atom_site_aniso_U_13
_atom_site_aniso_U_23
O1 0.0242(7) 0.0172(7) 0.0305(8) -0.0023(6) -0.0031(6) 0.0012(5)
O2 0.0263(8) 0.0168(7) 0.0476(9) -0.0049(6) -0.0043(7) 0.0047(6)
O3 0.0465(9) 0.0417(10) 0.0284(8) -0.0287(8) 0.0100(7) -0.0092(7)
N1 0.0214(9) 0.0195(9) 0.0396(10) -0.0081(7) 0.0026(7) -0.0013(7)
N2 0.0200(8) 0.0190(8) 0.0224(8) -0.0047(7) -0.0018(6) 0.0004(6)
N3 0.0188(8) 0.0214(9) 0.0380(10) -0.0060(7) -0.0023(7) 0.0043(7)
N4 0.0234(9) 0.0198(9) 0.0278(9) -0.0064(7) -0.0020(7) 0.0022(6)
C1 0.0200(10) 0.0212(10) 0.0275(11) -0.0080(8) -0.0031(8) -0.0008(8)
C2 0.0195(10) 0.0230(10) 0.0193(10) -0.0064(8) -0.0027(8) 0.0001(7)
C3 0.0210(10) 0.0235(10) 0.0183(10) -0.0081(8) -0.0012(8) -0.0003(7)
C4 0.0216(10) 0.0179(10) 0.0249(10) -0.0067(8) -0.0020(8) 0.0005(7)
C5 0.0216(10) 0.0425(13) 0.0313(12) -0.0116(10) -0.0017(9) -0.0020(9)
C6 0.0347(12) 0.0429(14) 0.0290(12) -0.0154(10) -0.0066(10) -0.0024(9)
C7 0.0358(12) 0.0231(11) 0.0245(11) -0.0154(9) 0.0046(9) -0.0019(8)
C8 0.0261(11) 0.0604(16) 0.0393(14) -0.0228(11) 0.0061(10) -0.0130(11)
C9 0.0254(11) 0.0520(15) 0.0322(12) -0.0164(10) -0.0021(9) -0.0095(10)

loop_
_atom_type_symbol
_atom_type_description
_atom_type_scat_dispersion_real
_atom_type_scat_dispersion_imag
_atom_type_scat_source
C C 0.0033 0.0016 'International Tables Vol C Tables 4.2.6.8 and 6.1.1.4'
H H 0.0000 0.0000 'International Tables Vol C Tables 4.2.6.8 and 6.1.1.4'
N N 0.0061 0.0033 'International Tables Vol C Tables 4.2.6.8 and 6.1.1.4'
O O 0.0106 0.0060 'International Tables Vol C Tables 4.2.6.8 and 6.1.1.4'

loop_
_geom_angle_atom_site_label_1
_geom_angle_atom_site_label_2
_geom_angle_atom_site_label_3
_geom_angle
N4 O2 H2 109.5
C7 O3 H3 109.5
C3 N1 C1 112.02(16)
C3 N1 H1A 124.0
C1 N1 H1A 124.0
C2 N2 O1 124.45(16)
C2 N2 C1 113.74(16)
O1 N2 C1 121.72(14)
C2 N3 H3A 120.0
C2 N3 H3B 120.0
H3A N3 H3B 120.0
C3 N4 O2 108.09(15)
N1 C1 N2 99.90(14)
N1 C1 C4 115.07(16)
N2 C1 C4 113.29(15)
N1 C1 H1B 109.4
N2 C1 H1B 109.4
C4 C1 H1B 109.4
N2 C2 N3 125.37(18)
N2 C2 C3 107.14(16)
N3 C2 C3 127.48(17)
N4 C3 N1 130.36(18)
N4 C3 C2 122.48(17)
N1 C3 C2 107.15(16)
C9 C4 C5 118.73(18)
C9 C4 C1 119.01(18)
C5 C4 C1 122.25(17)
C4 C5 C6 120.94(19)
C4 C5 H5 119.5
C6 C5 H5 119.5
C7 C6 C5 119.3(2)
C7 C6 H6 120.3
C5 C6 H6 120.3
C8 C7 O3 116.73(19)
C8 C7 C6 120.07(19)
O3 C7 C6 123.19(19)
C7 C8 C9 120.3(2)
C7 C8 H8 119.8
C9 C8 H8 119.8
C4 C9 C8 120.6(2)
C4 C9 H9 119.7
C8 C9 H9 119.7

loop_
_geom_bond_atom_site_label_1
_geom_bond_atom_site_label_2
_geom_bond_distance
O1 N2 1.3388(19)
O2 N4 1.417(2)
O2 H2 0.8400
O3 C7 1.374(2)
O3 H3 0.8400
N1 C3 1.353(2)
N1 C1 1.455(2)
N1 H1A 0.8800
N2 C2 1.304(2)
N2 C1 1.476(2)
N3 C2 1.321(2)
N3 H3A 0.8800
N3 H3B 0.8800
N4 C3 1.286(2)
C1 C4 1.504(3)
C1 H1B 1.0000
C2 C3 1.460(3)
C4 C9 1.377(3)
C4 C5 1.380(3)
C5 C6 1.387(3)
C5 H5 0.9500
C6 C7 1.379(3)
C6 H6 0.9500
C7 C8 1.368(3)
C8 C9 1.381(3)
C8 H8 0.9500
C9 H9 0.9500

loop_
_geom_hbond_atom_site_label_D
_geom_hbond_atom_site_label_H
_geom_hbond_atom_site_label_A
_geom_hbond_site_symmetry_A
_geom_hbond_distance_DH
_geom_hbond_distance_HA
_geom_hbond_distance_DA
_geom_hbond_angle_DHA
N3 H3B N4 2_755 0.88 2.17 2.944(2) 146.0
N3 H3A O1 2_665 0.88 2.21 2.825(2) 127.0
N1 H1A O3 2_556 0.88 1.99 2.843(2) 163.0
O3 H3 O1 2_566 0.84 1.80 2.598(2) 159.1
O2 H2 O1 1_645 0.84 1.88 2.6949(19) 162.6

loop_
_geom_torsion_atom_site_label_1
_geom_torsion_atom_site_label_2
_geom_torsion_atom_site_label_3
_geom_torsion_atom_site_label_4
_geom_torsion
C3 N1 C1 N2 1.1(2)
C3 N1 C1 C4 -120.54(18)
C2 N2 C1 N1 0.3(2)
O1 N2 C1 N1 177.07(14)
C2 N2 C1 C4 123.17(18)
O1 N2 C1 C4 -60.0(2)
O1 N2 C2 N3 3.0(3)
C1 N2 C2 N3 179.72(17)
O1 N2 C2 C3 -178.11(15)
C1 N2 C2 C3 -1.4(2)
O2 N4 C3 N1 0.4(3)
O2 N4 C3 C2 -178.79(15)
C1 N1 C3 N4 178.78(19)
C1 N1 C3 C2 -2.0(2)
N2 C2 C3 N4 -178.62(18)
N3 C2 C3 N4 0.2(3)
N2 C2 C3 N1 2.0(2)
N3 C2 C3 N1 -179.10(19)
N1 C1 C4 C9 -119.6(2)
N2 C1 C4 C9 126.4(2)
N1 C1 C4 C5 59.4(2)
N2 C1 C4 C5 -54.6(2)
C9 C4 C5 C6 -0.6(3)
C1 C4 C5 C6 -179.63(19)
C4 C5 C6 C7 1.1(3)
C5 C6 C7 C8 -0.4(3)
C5 C6 C7 O3 179.04(19)
O3 C7 C8 C9 179.9(2)
C6 C7 C8 C9 -0.7(4)
C5 C4 C9 C8 -0.4(3)
C1 C4 C9 C8 178.6(2)
C7 C8 C9 C4 1.1(4)
